data_7012680
loop_
_publ_author_name
'Sousa-Pedrares, Antonio'
'Romero, Jaime'
'Arturo Garc\'ia-V\'azquez, Jos\'e'
'Luz Dur\'an, Mar\'ia'
'Casanova, Isabel'
'Sousa, Antonio'

_publ_section_title
;
 Electrochemical synthesis and structural characterisation of zinc,
 cadmium and mercury complexes of heterocyclic bidentate ligands (N, S)
;
_journal_issue 7
_journal_name_full 'Dalton Transactions'
_journal_page_first 1379
_journal_page_last 1388
_journal_paper_doi 10.1039/b300133b
_journal_year 2003
_chemical_formula_sum 'C26 H17 F6 N5 S2 Zn'
_chemical_formula_weight 642.94
_chemical_name_systematic ?
_space_group_IT_number 2
_symmetry_cell_setting triclinic
_symmetry_space_group_name_Hall '-P 1'
_symmetry_space_group_name_H-M 'P -1'
_atom_sites_solution_hydrogens geom
_atom_sites_solution_primary direct
_atom_sites_solution_secondary difmap
_audit_creation_method SHELXL-97
_cell_angle_alpha 92.975(2)
_cell_angle_beta 108.253(2)
_cell_angle_gamma 102.908(2)
_cell_formula_units_Z 2
_cell_length_a 11.0734(17)
_cell_length_b 11.1806(17)
_cell_length_c 11.8543(18)
_cell_measurement_reflns_used 1999
_cell_measurement_temperature 293(2)
_cell_measurement_theta_max 27.81
_cell_measurement_theta_min 2.44
_cell_volume 1346.8(4)
_computing_cell_refinement 'BRUKER Smart'
_computing_data_collection 'BRUKER Smart'
_computing_structure_refinement 'SHELXL-97 (Sheldrick, 1997)'
_computing_structure_solution 'SHELXS-97 (Sheldrick, 1990)'
_diffrn_ambient_temperature 293(2)
_diffrn_measured_fraction_theta_full 0.957
_diffrn_measured_fraction_theta_max 0.957
_diffrn_measurement_device_type 'Smart-CCD-1000 BRUKER'
_diffrn_measurement_method 'omega scans'
_diffrn_radiation_monochromator graphite
_diffrn_radiation_source 'fine-focus sealed tube'
_diffrn_radiation_type MoK\a
_diffrn_radiation_wavelength 0.71073
_diffrn_reflns_av_R_equivalents 0.0000
_diffrn_reflns_av_sigmaI/netI 0.0241
_diffrn_reflns_limit_h_max 13
_diffrn_reflns_limit_h_min -14
_diffrn_reflns_limit_k_max 14
_diffrn_reflns_limit_k_min -14
_diffrn_reflns_limit_l_max 15
_diffrn_reflns_limit_l_min 0
_diffrn_reflns_number 6395
_diffrn_reflns_theta_full 28.31
_diffrn_reflns_theta_max 28.31
_diffrn_reflns_theta_min 1.82
_exptl_absorpt_coefficient_mu 1.135
_exptl_absorpt_correction_T_max 0.7884
_exptl_absorpt_correction_T_min 0.5397
_exptl_absorpt_correction_type SADABS
_exptl_crystal_colour Yellow
_exptl_crystal_density_diffrn 1.585
_exptl_crystal_density_method 'not measured'
_exptl_crystal_description Prism
_exptl_crystal_F_000 648
_exptl_crystal_size_max 0.62
_exptl_crystal_size_mid 0.38
_exptl_crystal_size_min 0.22
_refine_diff_density_max 0.381
_refine_diff_density_min -0.273
_refine_diff_density_rms 0.047
_refine_ls_extinction_method none
_refine_ls_goodness_of_fit_ref 1.036
_refine_ls_hydrogen_treatment mixed
_refine_ls_matrix_type full
_refine_ls_number_parameters 362
_refine_ls_number_reflns 6395
_refine_ls_number_restraints 0
_refine_ls_restrained_S_all 1.036
_refine_ls_R_factor_all 0.0460
_refine_ls_R_factor_gt 0.0312
_refine_ls_shift/su_max 0.001
_refine_ls_shift/su_mean 0.000
_refine_ls_structure_factor_coef Fsqd
_refine_ls_weighting_details 'calc w=1/[\s^2^(Fo^2^)+(0.0386P)^2^+0.4618P] where P=(Fo^2^+2Fc^2^)/3'
_refine_ls_weighting_scheme calc
_refine_ls_wR_factor_gt 0.0766
_refine_ls_wR_factor_ref 0.0856
_reflns_number_gt 5097
_reflns_number_total 6395
_reflns_threshold_expression >2sigma(I)
_cod_data_source_file b300133b.txt
_cod_data_source_block '[Zn(3-CF3-pyS)2(phen)]'
_cod_depositor_comments
;
The following automatic conversions were performed:
'_symmetry_cell_setting' value 'Triclinic' changed to 'triclinic'
according to '/home/saulius/struct/CIF-dictionaries/cif_core.dic'
dictionary named 'cif_core.dic' version 2.4.1 from 2010-06-29.

Automatic conversion script
Id: cif_fix_enum 1527 2010-12-29 10:47:43Z saulius 
;
_cod_database_code 7012680

loop_
_symmetry_equiv_pos_as_xyz
'x, y, z'
'-x, -y, -z'

loop_
_atom_site_label
_atom_site_type_symbol
_atom_site_fract_x
_atom_site_fract_y
_atom_site_fract_z
_atom_site_U_iso_or_equiv
_atom_site_adp_type
_atom_site_occupancy
_atom_site_symmetry_multiplicity
_atom_site_calc_flag
_atom_site_refinement_flags
_atom_site_disorder_assembly
_atom_site_disorder_group
Zn1 Zn 0.93179(2) 0.657372(19) 0.66537(2) 0.04174(8) Uani 1 1 d . . .
S1 S 0.84912(5) 0.42269(5) 0.60526(5) 0.04767(13) Uani 1 1 d . . .
S2 S 1.17413(6) 0.69319(5) 0.74118(5) 0.05184(13) Uani 1 1 d . . .
F1 F 0.63042(16) 0.17924(13) 0.63266(16) 0.0826(5) Uani 1 1 d . . .
F2 F 0.58832(16) 0.22720(14) 0.45600(14) 0.0793(4) Uani 1 1 d . . .
F3 F 0.43539(15) 0.18463(15) 0.5300(2) 0.1015(6) Uani 1 1 d . . .
F4 F 1.4439(2) 0.6984(3) 1.12088(19) 0.1536(11) Uani 1 1 d . . .
F5 F 1.4284(2) 0.7997(3) 0.9767(2) 0.1444(10) Uani 1 1 d . . .
F6 F 1.3977(2) 0.6077(3) 0.9442(3) 0.1552(11) Uani 1 1 d . . .
N1 N 0.73160(16) 0.57887(15) 0.66512(15) 0.0454(4) Uani 1 1 d . . .
N2 N 1.01417(18) 0.66582(15) 0.86216(15) 0.0500(4) Uani 1 1 d . . .
N3 N 0.91482(16) 0.84863(14) 0.68071(15) 0.0441(4) Uani 1 1 d . . .
N4 N 0.87370(15) 0.69642(14) 0.48222(14) 0.0406(3) Uani 1 1 d . . .
C1 C 0.71329(18) 0.45792(17) 0.62529(16) 0.0402(4) Uani 1 1 d . . .
C2 C 0.58941(19) 0.37545(18) 0.60604(18) 0.0443(4) Uani 1 1 d . . .
C3 C 0.4937(2) 0.4184(2) 0.6344(2) 0.0560(5) Uani 1 1 d . . .
H3 H 0.4125 0.3643 0.6230 0.067 Uiso 1 1 calc R . .
C4 C 0.5168(2) 0.5405(2) 0.6792(2) 0.0622(6) Uani 1 1 d . . .
H4 H 0.4534 0.5697 0.7002 0.075 Uiso 1 1 calc R . .
C5 C 0.6367(2) 0.6175(2) 0.6919(2) 0.0564(5) Uani 1 1 d . . .
H5 H 0.6529 0.7006 0.7204 0.068 Uiso 1 1 calc R . .
C6 C 0.5610(2) 0.2432(2) 0.5570(2) 0.0579(6) Uani 1 1 d . . .
C7 C 1.1415(2) 0.67974(17) 0.87363(18) 0.0470(5) Uani 1 1 d . . .
C8 C 1.2321(2) 0.6796(2) 0.9887(2) 0.0597(6) Uani 1 1 d . . .
C9 C 1.1861(3) 0.6664(2) 1.0846(2) 0.0712(7) Uani 1 1 d . . .
H9 H 1.2447 0.6661 1.1604 0.085 Uiso 1 1 calc R . .
C10 C 1.0564(3) 0.6538(2) 1.0697(2) 0.0685(7) Uani 1 1 d . . .
H10 H 1.0256 0.6454 1.1342 0.082 Uiso 1 1 calc R . .
C11 C 0.9733(3) 0.6540(2) 0.9568(2) 0.0593(6) Uani 1 1 d . . .
H11 H 0.8846 0.6455 0.9453 0.071 Uiso 1 1 calc R . .
C12 C 1.3730(3) 0.6925(4) 1.0075(3) 0.0956(10) Uani 1 1 d . . .
C13 C 0.9407(2) 0.9243(2) 0.7797(2) 0.0568(5) Uani 1 1 d . . .
H13 H 0.9692 0.8956 0.8532 0.068 Uiso 1 1 calc R . .
C14 C 0.9270(3) 1.0452(2) 0.7785(2) 0.0649(6) Uani 1 1 d . . .
H14 H 0.9466 1.0956 0.8501 0.078 Uiso 1 1 calc R . .
C15 C 0.8847(2) 1.0889(2) 0.6722(2) 0.0602(6) Uani 1 1 d . . .
H15 H 0.8745 1.1692 0.6704 0.072 Uiso 1 1 calc R . .
C16 C 0.85656(19) 1.01194(18) 0.5649(2) 0.0494(5) Uani 1 1 d . . .
C17 C 0.87423(17) 0.89138(16) 0.57430(18) 0.0410(4) Uani 1 1 d . . .
C18 C 0.85099(17) 0.80973(17) 0.46800(18) 0.0411(4) Uani 1 1 d . . .
C19 C 0.80724(19) 0.8496(2) 0.3551(2) 0.0505(5) Uani 1 1 d . . .
C20 C 0.7854(2) 0.7654(3) 0.2546(2) 0.0621(6) Uani 1 1 d . . .
H20 H 0.7556 0.7872 0.1780 0.075 Uiso 1 1 calc R . .
C21 C 0.8081(2) 0.6508(2) 0.2696(2) 0.0605(6) Uani 1 1 d . . .
H21 H 0.7938 0.5944 0.2033 0.073 Uiso 1 1 calc R . .
C22 C 0.8530(2) 0.6195(2) 0.38515(19) 0.0491(5) Uani 1 1 d . . .
H22 H 0.8690 0.5418 0.3945 0.059 Uiso 1 1 calc R . .
C23 C 0.8135(2) 1.0499(2) 0.4491(3) 0.0611(6) Uani 1 1 d . . .
H23 H 0.8016 1.1294 0.4424 0.073 Uiso 1 1 calc R . .
C24 C 0.7897(2) 0.9730(2) 0.3496(2) 0.0625(6) Uani 1 1 d . . .
H24 H 0.7611 1.0002 0.2752 0.075 Uiso 1 1 calc R . .
N1S N 1.7535(5) 0.9083(6) 0.9785(4) 0.198(3) Uani 1 1 d . . .
C1S C 1.6732(5) 0.9288(5) 0.9067(4) 0.1249(16) Uani 1 1 d . . .
C2S C 1.5646(5) 0.9535(4) 0.8128(4) 0.1367(16) Uani 1 1 d . . .
H2S1 H 1.5391 1.0223 0.8418 0.205 Uiso 1 1 calc R . .
H2S2 H 1.4915 0.8817 0.7896 0.205 Uiso 1 1 calc R . .
H2S3 H 1.5913 0.9727 0.7448 0.205 Uiso 1 1 calc R . .

loop_
_atom_site_aniso_label
_atom_site_aniso_U_11
_atom_site_aniso_U_22
_atom_site_aniso_U_33
_atom_site_aniso_U_23
_atom_site_aniso_U_13
_atom_site_aniso_U_12
Zn1 0.04334(13) 0.03593(12) 0.04334(13) 0.00886(9) 0.00957(9) 0.01102(9)
S1 0.0407(3) 0.0418(3) 0.0639(3) 0.0129(2) 0.0195(2) 0.0128(2)
S2 0.0535(3) 0.0528(3) 0.0458(3) 0.0113(2) 0.0114(2) 0.0130(2)
F1 0.0855(11) 0.0515(8) 0.1031(12) 0.0274(8) 0.0155(9) 0.0213(7)
F2 0.0878(11) 0.0638(9) 0.0763(10) -0.0107(7) 0.0203(8) 0.0138(8)
F3 0.0475(8) 0.0664(10) 0.1700(19) -0.0117(10) 0.0289(10) -0.0095(7)
F4 0.0814(13) 0.257(3) 0.0820(13) 0.0405(17) -0.0226(11) 0.0303(16)
F5 0.0751(13) 0.186(3) 0.136(2) 0.0375(18) 0.0173(13) -0.0171(15)
F6 0.0862(15) 0.218(3) 0.148(2) -0.025(2) 0.0011(14) 0.0787(18)
N1 0.0462(9) 0.0412(8) 0.0474(9) 0.0078(7) 0.0123(7) 0.0125(7)
N2 0.0608(11) 0.0402(9) 0.0456(10) 0.0103(7) 0.0118(8) 0.0138(8)
N3 0.0482(9) 0.0347(8) 0.0501(9) 0.0088(7) 0.0162(7) 0.0117(7)
N4 0.0367(8) 0.0417(8) 0.0439(9) 0.0083(7) 0.0129(7) 0.0112(6)
C1 0.0387(9) 0.0419(10) 0.0396(10) 0.0135(8) 0.0099(8) 0.0119(8)
C2 0.0380(10) 0.0462(10) 0.0454(11) 0.0128(8) 0.0085(8) 0.0106(8)
C3 0.0427(11) 0.0630(14) 0.0654(14) 0.0173(11) 0.0199(10) 0.0147(10)
C4 0.0587(14) 0.0712(16) 0.0705(15) 0.0152(12) 0.0310(12) 0.0291(12)
C5 0.0628(14) 0.0537(12) 0.0570(13) 0.0066(10) 0.0196(11) 0.0241(11)
C6 0.0424(11) 0.0493(12) 0.0742(16) 0.0094(11) 0.0121(11) 0.0065(9)
C7 0.0553(12) 0.0338(9) 0.0436(11) 0.0061(8) 0.0064(9) 0.0093(8)
C8 0.0633(14) 0.0542(13) 0.0460(12) 0.0081(10) 0.0003(10) 0.0093(11)
C9 0.095(2) 0.0597(14) 0.0405(12) 0.0083(10) 0.0021(12) 0.0116(14)
C10 0.102(2) 0.0527(13) 0.0495(13) 0.0075(10) 0.0272(14) 0.0145(13)
C11 0.0749(16) 0.0460(12) 0.0599(14) 0.0090(10) 0.0265(12) 0.0149(11)
C12 0.069(2) 0.126(3) 0.0680(19) 0.0155(19) -0.0060(15) 0.020(2)
C13 0.0723(15) 0.0412(11) 0.0572(13) 0.0052(9) 0.0216(11) 0.0152(10)
C14 0.0770(17) 0.0411(11) 0.0790(17) -0.0016(11) 0.0314(14) 0.0138(11)
C15 0.0551(13) 0.0345(10) 0.0957(19) 0.0088(11) 0.0292(13) 0.0148(9)
C16 0.0350(9) 0.0380(10) 0.0775(15) 0.0200(10) 0.0196(10) 0.0101(8)
C17 0.0315(9) 0.0348(9) 0.0581(12) 0.0132(8) 0.0152(8) 0.0091(7)
C18 0.0300(9) 0.0428(10) 0.0514(11) 0.0155(8) 0.0129(8) 0.0099(7)
C19 0.0372(10) 0.0595(12) 0.0565(13) 0.0250(10) 0.0155(9) 0.0117(9)
C20 0.0511(13) 0.0843(17) 0.0509(13) 0.0247(12) 0.0164(10) 0.0143(12)
C21 0.0557(13) 0.0770(16) 0.0470(12) 0.0041(11) 0.0190(10) 0.0114(12)
C22 0.0451(11) 0.0528(12) 0.0522(12) 0.0062(9) 0.0192(9) 0.0137(9)
C23 0.0482(12) 0.0495(12) 0.0919(19) 0.0350(13) 0.0237(12) 0.0191(10)
C24 0.0480(12) 0.0679(15) 0.0756(17) 0.0420(14) 0.0181(11) 0.0190(11)
N1S 0.125(3) 0.341(8) 0.126(4) 0.103(4) 0.038(3) 0.043(4)
C1S 0.125(4) 0.164(4) 0.077(2) 0.034(3) 0.039(2) 0.008(3)
C2S 0.177(5) 0.127(4) 0.093(3) 0.023(3) 0.025(3) 0.039(3)

loop_
_atom_type_symbol
_atom_type_description
_atom_type_scat_dispersion_real
_atom_type_scat_dispersion_imag
_atom_type_scat_source
C C 0.0033 0.0016 'International Tables Vol C Tables 4.2.6.8 and 6.1.1.4'
H H 0.0000 0.0000 'International Tables Vol C Tables 4.2.6.8 and 6.1.1.4'
N N 0.0061 0.0033 'International Tables Vol C Tables 4.2.6.8 and 6.1.1.4'
F F 0.0171 0.0103 'International Tables Vol C Tables 4.2.6.8 and 6.1.1.4'
S S 0.1246 0.1234 'International Tables Vol C Tables 4.2.6.8 and 6.1.1.4'
Zn Zn 0.2839 1.4301 'International Tables Vol C Tables 4.2.6.8 and 6.1.1.4'

loop_
_geom_angle_atom_site_label_1
_geom_angle_atom_site_label_2
_geom_angle_atom_site_label_3
_geom_angle
_geom_angle_site_symmetry_1
_geom_angle_site_symmetry_3
_geom_angle_publ_flag
N4 Zn1 N3 76.18(6) . . ?
N4 Zn1 N1 95.66(6) . . ?
N3 Zn1 N1 93.63(6) . . ?
N4 Zn1 N2 166.15(6) . . ?
N3 Zn1 N2 91.79(6) . . ?
N1 Zn1 N2 91.88(7) . . ?
N4 Zn1 S2 108.25(4) . . ?
N3 Zn1 S2 100.11(5) . . ?
N1 Zn1 S2 154.62(5) . . ?
N2 Zn1 S2 66.63(5) . . ?
N4 Zn1 S1 93.55(4) . . ?
N3 Zn1 S1 156.05(5) . . ?
N1 Zn1 S1 65.52(4) . . ?
N2 Zn1 S1 100.15(5) . . ?
S2 Zn1 S1 103.669(19) . . ?
C1 S1 Zn1 78.89(7) . . ?
C7 S2 Zn1 80.03(7) . . ?
C5 N1 C1 120.46(18) . . ?
C5 N1 Zn1 138.33(15) . . ?
C1 N1 Zn1 101.20(12) . . ?
C11 N2 C7 121.2(2) . . ?
C11 N2 Zn1 139.54(17) . . ?
C7 N2 Zn1 99.05(13) . . ?
C13 N3 C17 118.21(17) . . ?
C13 N3 Zn1 127.90(14) . . ?
C17 N3 Zn1 113.89(13) . . ?
C22 N4 C18 118.45(17) . . ?
C22 N4 Zn1 126.63(14) . . ?
C18 N4 Zn1 114.84(13) . . ?
N1 C1 C2 118.64(18) . . ?
N1 C1 S1 114.22(14) . . ?
C2 C1 S1 127.13(15) . . ?
C3 C2 C1 119.3(2) . . ?
C3 C2 C6 119.47(19) . . ?
C1 C2 C6 121.26(19) . . ?
C4 C3 C2 120.8(2) . . ?
C5 C4 C3 117.6(2) . . ?
N1 C5 C4 123.2(2) . . ?
F3 C6 F2 105.3(2) . . ?
F3 C6 F1 106.7(2) . . ?
F2 C6 F1 105.2(2) . . ?
F3 C6 C2 112.6(2) . . ?
F2 C6 C2 113.55(19) . . ?
F1 C6 C2 112.9(2) . . ?
N2 C7 C8 118.4(2) . . ?
N2 C7 S2 114.15(15) . . ?
C8 C7 S2 127.40(19) . . ?
C9 C8 C7 118.7(2) . . ?
C9 C8 C12 120.0(2) . . ?
C7 C8 C12 121.3(2) . . ?
C10 C9 C8 121.2(2) . . ?
C9 C10 C11 117.6(2) . . ?
N2 C11 C10 122.8(3) . . ?
F6 C12 F4 108.9(3) . . ?
F6 C12 F5 104.4(4) . . ?
F4 C12 F5 103.1(3) . . ?
F6 C12 C8 114.8(3) . . ?
F4 C12 C8 113.1(3) . . ?
F5 C12 C8 111.7(3) . . ?
N3 C13 C14 122.9(2) . . ?
C15 C14 C13 119.6(2) . . ?
C14 C15 C16 119.5(2) . . ?
C15 C16 C17 117.2(2) . . ?
C15 C16 C23 123.6(2) . . ?
C17 C16 C23 119.1(2) . . ?
N3 C17 C16 122.62(19) . . ?
N3 C17 C18 117.56(16) . . ?
C16 C17 C18 119.81(18) . . ?
N4 C18 C19 122.94(19) . . ?
N4 C18 C17 117.44(17) . . ?
C19 C18 C17 119.62(18) . . ?
C20 C19 C18 116.9(2) . . ?
C20 C19 C24 124.3(2) . . ?
C18 C19 C24 118.7(2) . . ?
C21 C20 C19 119.8(2) . . ?
C20 C21 C22 119.3(2) . . ?
N4 C22 C21 122.5(2) . . ?
C24 C23 C16 121.1(2) . . ?
C23 C24 C19 121.6(2) . . ?
N1S C1S C2S 178.4(6) . . ?

loop_
_geom_bond_atom_site_label_1
_geom_bond_atom_site_label_2
_geom_bond_distance
_geom_bond_site_symmetry_2
_geom_bond_publ_flag
Zn1 N4 2.1603(16) . ?
Zn1 N3 2.1913(16) . ?
Zn1 N1 2.1934(17) . ?
Zn1 N2 2.2111(17) . ?
Zn1 S2 2.4781(7) . ?
Zn1 S1 2.5602(7) . ?
S1 C1 1.718(2) . ?
S2 C7 1.724(2) . ?
F1 C6 1.337(3) . ?
F2 C6 1.336(3) . ?
F3 C6 1.326(3) . ?
F4 C12 1.317(3) . ?
F5 C12 1.343(4) . ?
F6 C12 1.306(4) . ?
N1 C5 1.337(3) . ?
N1 C1 1.358(2) . ?
N2 C11 1.337(3) . ?
N2 C7 1.346(3) . ?
N3 C13 1.324(3) . ?
N3 C17 1.351(2) . ?
N4 C22 1.327(3) . ?
N4 C18 1.355(2) . ?
C1 C2 1.415(3) . ?
C2 C3 1.379(3) . ?
C2 C6 1.487(3) . ?
C3 C4 1.376(3) . ?
C4 C5 1.370(3) . ?
C7 C8 1.418(3) . ?
C8 C9 1.385(4) . ?
C8 C12 1.478(4) . ?
C9 C10 1.365(4) . ?
C10 C11 1.367(4) . ?
C13 C14 1.394(3) . ?
C14 C15 1.358(4) . ?
C15 C16 1.405(3) . ?
C16 C17 1.410(3) . ?
C16 C23 1.426(3) . ?
C17 C18 1.435(3) . ?
C18 C19 1.406(3) . ?
C19 C20 1.402(3) . ?
C19 C24 1.437(3) . ?
C20 C21 1.370(4) . ?
C21 C22 1.396(3) . ?
C23 C24 1.342(4) . ?
N1S C1S 1.098(6) . ?
C1S C2S 1.450(6) . ?
